data_4501362
loop_
_publ_author_name
'Sekiya, Ryo'
'Nishikiori, Shin-ichi'

_publ_section_title
;
 Structural Extension from an Isonicotinic Acid Dimer to
 4-(4-Pyridyl)benzoic Acid (pybenH) Dimer: X-ray Crystal Structure
 Analysis and Inclusion Properties of a Hydrogen-Bonded Coordination
 Polymer [Ni(SCN)2(pybenH)2]\\infty
;
_journal_issue 12
_journal_name_full 'Crystal Growth &amp; Design'
_journal_page_first 5574
_journal_paper_doi 10.1021/cg201141k
_journal_volume 11
_journal_year 2011
_chemical_formula_moiety 'C26 H18 N4 Ni O4 S2, C9 H6'
_chemical_formula_sum 'C35 H24 N4 Ni O4 S2'
_chemical_formula_weight 687.43
_chemical_name_systematic
;
 ?
;
_space_group_IT_number 2
_symmetry_cell_setting triclinic
_symmetry_space_group_name_Hall '-P 1'
_symmetry_space_group_name_H-M 'P -1'
_atom_sites_solution_hydrogens geom
_atom_sites_solution_primary direct
_atom_sites_solution_secondary difmap
_audit_creation_date 2011-07-25T18:41:17-00:00
_audit_creation_method 'WinGX routine CIF_UPDATE'
_cell_angle_alpha 95.529(6)
_cell_angle_beta 47.384(5)
_cell_angle_gamma 108.006(5)
_cell_formula_units_Z 2
_cell_length_a 8.0170(6)
_cell_length_b 10.9346(11)
_cell_length_c 25.160(2)
_cell_measurement_reflns_used 4215
_cell_measurement_temperature 153(2)
_cell_measurement_theta_max 29.99
_cell_measurement_theta_min 3.01
_cell_volume 1523.4(3)
_computing_cell_refinement RAPID-AUTO
_computing_data_collection RAPID-AUTO
_computing_data_reduction RAPID-AUTO
_computing_structure_refinement 'SHELXL-97 (Sheldrick, 1997)'
_computing_structure_solution 'SHELXS-97 (Sheldrick, 1997)'
_diffrn_ambient_temperature 153(2)
_diffrn_measured_fraction_theta_full 0.96
_diffrn_measured_fraction_theta_max 0.94
_diffrn_measurement_device_type 'Rigaku Raxis Rapid'
_diffrn_measurement_method '\w scans'
_diffrn_radiation_monochromator graphite
_diffrn_radiation_probe x-ray
_diffrn_radiation_source 'sealed tube'
_diffrn_radiation_type MoK\a
_diffrn_radiation_wavelength 0.71073
_diffrn_reflns_av_R_equivalents 0.124
_diffrn_reflns_av_unetI/netI 0.2372
_diffrn_reflns_limit_h_max 0
_diffrn_reflns_limit_h_min -11
_diffrn_reflns_limit_k_max 15
_diffrn_reflns_limit_k_min -14
_diffrn_reflns_limit_l_max 25
_diffrn_reflns_limit_l_min -35
_diffrn_reflns_number 17464
_diffrn_reflns_theta_full 25
_diffrn_reflns_theta_max 29.99
_diffrn_reflns_theta_min 3.01
_exptl_absorpt_coefficient_mu 0.822
_exptl_absorpt_correction_T_max 0.9223
_exptl_absorpt_correction_T_min 0.8866
_exptl_absorpt_correction_type empirical
_exptl_absorpt_process_details 'ABSCOR (Higashi, 1995)'
_exptl_crystal_colour green
_exptl_crystal_density_diffrn 1.499
_exptl_crystal_density_method 'not measured'
_exptl_crystal_description block
_exptl_crystal_F_000 708
_exptl_crystal_size_max 0.15
_exptl_crystal_size_mid 0.15
_exptl_crystal_size_min 0.10
_refine_diff_density_max 0.364
_refine_diff_density_min -0.434
_refine_diff_density_rms 0.077
_refine_ls_extinction_method none
_refine_ls_goodness_of_fit_ref 0.893
_refine_ls_hydrogen_treatment constr
_refine_ls_matrix_type full
_refine_ls_number_parameters 390
_refine_ls_number_reflns 8328
_refine_ls_number_restraints 0
_refine_ls_restrained_S_all 0.893
_refine_ls_R_factor_all 0.2152
_refine_ls_R_factor_gt 0.0705
_refine_ls_shift/su_max 0.001
_refine_ls_shift/su_mean 0.000
_refine_ls_structure_factor_coef Fsqd
_refine_ls_weighting_details 'calc w=1/[\s^2^(Fo^2^)+(0.0331P)^2^+0.0000P] where P=(Fo^2^+2Fc^2^)/3'
_refine_ls_weighting_scheme calc
_refine_ls_wR_factor_gt 0.0915
_refine_ls_wR_factor_ref 0.117
_reflns_number_gt 3201
_reflns_number_total 8328
_reflns_threshold_expression >2sigma(I)
_cod_data_source_file cg201141k_si_002.cif
_cod_data_source_block benz_a_anthracene
_cod_depositor_comments
;
The following automatic conversions were performed:

'_symmetry_cell_setting' value 'Triclinic' changed to 'triclinic'
according to /home/saulius/struct/CIF-dictionaries/cif_core.dic
dictionary named 'cif_core.dic' version 2.4.1 from
2010-06-29.

'_diffrn_radiation_probe' value 'X-ray' changed to
'x-ray' according to
/home/saulius/struct/CIF-dictionaries/cif_core.dic dictionary named
'cif_core.dic' version 2.4.1 from 2010-06-29.

Automatic conversion script
Id: cif_fix_values 1715 2011-07-08 13:25:40Z adriana 
;
_cod_original_cell_volume 1523.4(2)
_cod_database_code 4501362

loop_
_symmetry_equiv_pos_as_xyz
'x, y, z'
'-x, -y, -z'

loop_
_atom_site_label
_atom_site_type_symbol
_atom_site_fract_x
_atom_site_fract_y
_atom_site_fract_z
_atom_site_U_iso_or_equiv
_atom_site_adp_type
_atom_site_occupancy
_atom_site_symmetry_multiplicity
_atom_site_calc_flag
_atom_site_refinement_flags
_atom_site_disorder_assembly
_atom_site_disorder_group
C001 C -0.228(3) 0.514(2) 0.5934(12) 0.0788(12) Uiso 0.5 1 d PU A -1
C002 C 0.369(3) 0.4871(18) 0.2861(10) 0.0788(12) Uiso 0.5 1 d PU A -1
H002 H 0.3263 0.4975 0.2601 0.095 Uiso 0.5 1 calc PR A -1
C003 C -0.069(3) 0.508(3) 0.5116(13) 0.0788(12) Uiso 0.5 1 d PU A -1
C004 C 0.585(3) 0.4646(16) 0.2495(10) 0.0788(12) Uiso 0.5 1 d PU A -1
H004 H 0.6833 0.4539 0.1996 0.095 Uiso 0.5 1 calc PR A -1
C005 C 0.518(3) 0.4645(18) 0.3534(10) 0.0788(12) Uiso 0.5 1 d P A -1
H005 H 0.5672 0.4557 0.3777 0.095 Uiso 0.5 1 calc PR A -1
C006 C -0.583(3) 0.5376(16) 0.7110(9) 0.0788(12) Uiso 0.5 1 d P A -1
H006 H -0.7332 0.5509 0.7398 0.095 Uiso 0.5 1 calc PR A -1
C007 C -0.136(3) 0.5084(17) 0.6283(10) 0.0788(12) Uiso 0.5 1 d PU A -1
H007 H 0.0188 0.5018 0.6008 0.095 Uiso 0.5 1 calc PR A -1
C008 C -0.188(2) 0.5092(13) 0.4857(7) 0.0788(12) Uiso 0.5 1 d PU A -1
C010 C -0.548(2) 0.5361(12) 0.5982(7) 0.0788(12) Uiso 0.5 1 d P A -1
H010 H -0.6997 0.5477 0.6273 0.095 Uiso 0.5 1 calc PR A -1
C011 C -0.418(2) 0.5251(12) 0.5275(7) 0.0788(12) Uiso 0.5 1 d P A -1
H011 H -0.4768 0.5278 0.5053 0.095 Uiso 0.5 1 calc PR A -1
C012 C -0.052(2) 0.5031(12) 0.4123(7) 0.0788(12) Uiso 0.5 1 d PU A -1
H012 H -0.1138 0.504 0.3907 0.095 Uiso 0.5 1 calc PR A -1
C013 C 0.290(3) 0.484(2) 0.3974(13) 0.0788(12) Uiso 0.5 1 d PU A -1
C014 C -0.284(3) 0.5136(17) 0.7013(9) 0.0788(12) Uiso 0.5 1 d PU A -1
H014 H -0.2305 0.5074 0.7247 0.095 Uiso 0.5 1 calc PR A -1
C015 C 0.139(3) 0.4929(19) 0.4724(10) 0.066(2) Uiso 0.5 1 d PU A -1
H015 H 0.1926 0.4871 0.4959 0.079 Uiso 0.5 1 calc PR A -1
C016 C -0.507(3) 0.5272(15) 0.7434(9) 0.066(2) Uiso 0.5 1 d PU A -1
H016 H -0.6039 0.5292 0.7943 0.079 Uiso 0.5 1 calc PR A -1
C017 C -0.443(3) 0.5293(17) 0.6305(9) 0.066(2) Uiso 0.5 1 d P A -1
C018 C 0.655(3) 0.4578(14) 0.2878(8) 0.066(2) Uiso 0.5 1 d P A -1
H018 H 0.8058 0.4482 0.263 0.079 Uiso 0.5 1 calc PR A -1
C019 C 0.211(2) 0.4946(16) 0.3642(9) 0.066(2) Uiso 0.5 1 d PU A -1
C1 C 0.2839(7) 0.5568(4) -0.0595(2) 0.0274(10) Uani 1 1 d . . .
C2 C -0.2863(7) 0.9399(4) 0.0579(2) 0.0255(9) Uani 1 1 d . . .
C11 C -0.1633(8) 0.7524(5) 0.9357(2) 0.0447(13) Uani 1 1 d . . .
H11 H -0.3154 0.7262 0.9845 0.054 Uiso 1 1 calc R . .
C12 C -0.1568(8) 0.7680(5) 0.8805(2) 0.0456(14) Uani 1 1 d . . .
H12 H -0.3022 0.7519 0.8919 0.055 Uiso 1 1 calc R . .
C13 C 0.0589(8) 0.8067(4) 0.8093(2) 0.0318(11) Uani 1 1 d . . .
C14 C 0.2628(8) 0.8284(6) 0.7968(3) 0.0571(16) Uani 1 1 d . . .
H14 H 0.4173 0.8556 0.7485 0.068 Uiso 1 1 calc R . .
C15 C 0.2393(9) 0.8101(5) 0.8554(2) 0.0504(14) Uani 1 1 d . . .
H15 H 0.3817 0.8259 0.8457 0.06 Uiso 1 1 calc R . .
C16 C 0.0752(8) 0.8247(4) 0.7474(2) 0.0332(11) Uani 1 1 d . . .
C17 C -0.1132(9) 0.8417(6) 0.7612(2) 0.0574(16) Uani 1 1 d . . .
H17 H -0.2501 0.8455 0.8098 0.069 Uiso 1 1 calc R . .
C18 C -0.1071(9) 0.8536(6) 0.7056(2) 0.0579(16) Uani 1 1 d . . .
H18 H -0.2395 0.8655 0.7165 0.069 Uiso 1 1 calc R . .
C19 C 0.0859(8) 0.8483(4) 0.6357(2) 0.0345(11) Uani 1 1 d . . .
C20 C 0.2784(9) 0.8358(5) 0.6205(2) 0.0534(15) Uani 1 1 d . . .
H20 H 0.4174 0.8355 0.5715 0.064 Uiso 1 1 calc R . .
C21 C 0.2715(9) 0.8235(5) 0.6762(3) 0.0551(16) Uani 1 1 d . . .
H21 H 0.4062 0.814 0.6648 0.066 Uiso 1 1 calc R . .
C22 C 0.0860(9) 0.8546(5) 0.5766(3) 0.0367(11) Uani 1 1 d . . .
C31 C 0.1241(8) 0.7011(5) 0.1006(2) 0.0398(12) Uani 1 1 d . . .
H31 H 0.2074 0.6516 0.0631 0.048 Uiso 1 1 calc R . .
C32 C 0.1301(8) 0.7071(5) 0.1549(2) 0.0363(12) Uani 1 1 d . . .
H32 H 0.2156 0.6617 0.1539 0.044 Uiso 1 1 calc R . .
C33 C 0.0129(7) 0.7786(4) 0.2098(2) 0.0309(11) Uani 1 1 d . . .
C34 C -0.1103(8) 0.8405(4) 0.2079(2) 0.0425(12) Uani 1 1 d . . .
H34 H -0.1963 0.8903 0.2449 0.051 Uiso 1 1 calc R . .
C35 C -0.1078(8) 0.8298(4) 0.1527(2) 0.0396(12) Uani 1 1 d . . .
H35 H -0.1934 0.874 0.1529 0.048 Uiso 1 1 calc R . .
C36 C 0.0206(8) 0.7901(4) 0.2675(2) 0.0323(11) Uani 1 1 d . . .
C37 C 0.2238(8) 0.7938(5) 0.2518(3) 0.0460(13) Uani 1 1 d . . .
H37 H 0.3584 0.7858 0.2039 0.055 Uiso 1 1 calc R . .
C38 C 0.2346(8) 0.8089(5) 0.3043(2) 0.0507(14) Uani 1 1 d . . .
H38 H 0.3763 0.811 0.2923 0.061 Uiso 1 1 calc R . .
C39 C 0.0412(8) 0.8210(5) 0.3746(2) 0.0365(11) Uani 1 1 d . . .
C40 C -0.1659(8) 0.8135(5) 0.3915(2) 0.0422(12) Uani 1 1 d . . .
H40 H -0.3024 0.8182 0.4399 0.051 Uiso 1 1 calc R . .
C41 C -0.1761(8) 0.7991(5) 0.3385(2) 0.0409(12) Uani 1 1 d . . .
H41 H -0.3188 0.7954 0.3507 0.049 Uiso 1 1 calc R . .
C42 C 0.0559(9) 0.8371(5) 0.4306(3) 0.0411(12) Uani 1 1 d . . .
N1 N 0.2170(6) 0.6444(3) -0.03813(19) 0.0299(9) Uani 1 1 d . . .
N2 N -0.2104(6) 0.8687(3) 0.06080(18) 0.0295(8) Uani 1 1 d . . .
N11 N 0.0310(7) 0.7719(4) 0.92424(19) 0.0333(9) Uani 1 1 d . . .
N31 N 0.0053(6) 0.7624(3) 0.09911(18) 0.0303(9) Uani 1 1 d . . .
O11 O -0.1004(6) 0.8608(3) 0.59469(17) 0.0512(9) Uani 1 1 d . . .
H211 H -0.0795 0.8655 0.5573 0.077 Uiso 1 1 calc R . .
O12 O 0.2707(6) 0.8521(4) 0.51189(17) 0.0629(11) Uani 1 1 d . . .
O31 O 0.2519(6) 0.8473(4) 0.41089(17) 0.0631(11) Uani 1 1 d . . .
H231 H 0.2388 0.8553 0.447 0.095 Uiso 1 1 calc R . .
O32 O -0.1286(6) 0.8430(4) 0.49545(17) 0.0549(10) Uani 1 1 d . . .
S1 S 0.3795(2) 0.43178(12) -0.08959(7) 0.0401(3) Uani 1 1 d . . .
S2 S -0.3869(2) 1.04030(12) 0.05056(7) 0.0376(3) Uani 1 1 d . . .
Ni1 Ni 0.01231(11) 0.76093(6) 0.01323(3) 0.02667(16) Uani 1 1 d . . .

loop_
_atom_site_aniso_label
_atom_site_aniso_U_11
_atom_site_aniso_U_22
_atom_site_aniso_U_33
_atom_site_aniso_U_23
_atom_site_aniso_U_13
_atom_site_aniso_U_12
C1 0.022(2) 0.040(3) 0.021(2) -0.004(2) -0.015(2) 0.009(2)
C2 0.020(2) 0.031(3) 0.017(2) -0.0044(19) -0.009(2) 0.009(2)
C11 0.035(3) 0.069(4) 0.026(3) 0.001(2) -0.021(3) 0.011(3)
C12 0.030(3) 0.074(4) 0.035(3) 0.001(3) -0.025(3) 0.009(3)
C13 0.035(3) 0.043(3) 0.027(3) -0.012(2) -0.024(3) 0.016(2)
C14 0.029(3) 0.118(5) 0.027(3) -0.010(3) -0.019(3) 0.029(3)
C15 0.039(3) 0.098(4) 0.032(3) -0.023(3) -0.027(3) 0.038(3)
C16 0.031(3) 0.051(3) 0.026(2) -0.010(2) -0.021(2) 0.019(2)
C17 0.040(3) 0.118(5) 0.023(3) -0.015(3) -0.019(3) 0.041(3)
C18 0.042(3) 0.117(5) 0.034(3) -0.012(3) -0.029(3) 0.039(4)
C19 0.034(3) 0.046(3) 0.031(3) -0.009(2) -0.025(3) 0.014(2)
C20 0.043(3) 0.101(5) 0.020(3) -0.016(3) -0.020(3) 0.036(3)
C21 0.045(3) 0.106(5) 0.035(3) -0.019(3) -0.030(3) 0.042(3)
C22 0.040(3) 0.044(3) 0.034(3) -0.005(2) -0.029(3) 0.012(3)
C31 0.051(3) 0.053(3) 0.032(3) -0.021(2) -0.030(3) 0.035(3)
C32 0.042(3) 0.053(3) 0.034(3) -0.013(2) -0.029(3) 0.031(3)
C33 0.028(3) 0.042(3) 0.025(2) -0.005(2) -0.019(2) 0.010(2)
C34 0.060(3) 0.054(3) 0.043(3) -0.023(3) -0.042(3) 0.036(3)
C35 0.055(3) 0.053(3) 0.042(3) -0.023(2) -0.039(3) 0.039(3)
C36 0.035(3) 0.045(3) 0.023(2) -0.004(2) -0.022(2) 0.013(2)
C37 0.038(3) 0.075(4) 0.030(3) -0.013(3) -0.024(3) 0.023(3)
C38 0.037(3) 0.094(4) 0.033(3) -0.012(3) -0.027(3) 0.027(3)
C39 0.035(3) 0.051(3) 0.027(3) -0.005(2) -0.023(3) 0.011(3)
C40 0.037(3) 0.067(4) 0.026(3) -0.013(2) -0.021(3) 0.022(3)
C41 0.033(3) 0.066(4) 0.036(3) -0.010(3) -0.026(3) 0.021(3)
C42 0.047(3) 0.054(3) 0.042(3) -0.010(3) -0.036(3) 0.021(3)
N1 0.028(2) 0.032(2) 0.031(2) -0.0086(18) -0.019(2) 0.016(2)
N2 0.028(2) 0.031(2) 0.028(2) -0.0052(17) -0.0177(19) 0.0103(18)
N11 0.039(2) 0.044(3) 0.034(2) -0.0125(19) -0.029(2) 0.022(2)
N31 0.034(2) 0.035(2) 0.027(2) -0.0047(18) -0.022(2) 0.0136(19)
O11 0.052(2) 0.088(3) 0.040(2) -0.0196(19) -0.039(2) 0.032(2)
O12 0.051(2) 0.120(3) 0.032(2) -0.018(2) -0.031(2) 0.037(2)
O31 0.057(2) 0.115(3) 0.037(2) -0.016(2) -0.038(2) 0.032(2)
O32 0.052(2) 0.092(3) 0.032(2) -0.0188(19) -0.030(2) 0.033(2)
S1 0.0370(8) 0.0339(8) 0.0413(8) -0.0119(6) -0.0212(7) 0.0208(7)
S2 0.0367(8) 0.0373(8) 0.0463(8) -0.0023(6) -0.0295(7) 0.0159(7)
Ni1 0.0336(4) 0.0299(4) 0.0255(3) -0.0093(3) -0.0221(3) 0.0162(3)

loop_
_atom_type_symbol
_atom_type_description
_atom_type_scat_dispersion_real
_atom_type_scat_dispersion_imag
_atom_type_scat_source
C C 0.003 0.002 'International Tables Vol C Tables 4.2.6.8 and 6.1.1.4'
H H 0 0 'International Tables Vol C Tables 4.2.6.8 and 6.1.1.4'
N N 0.006 0.003 'International Tables Vol C Tables 4.2.6.8 and 6.1.1.4'
O O 0.011 0.006 'International Tables Vol C Tables 4.2.6.8 and 6.1.1.4'
S S 0.125 0.123 'International Tables Vol C Tables 4.2.6.8 and 6.1.1.4'
Ni Ni 0.339 1.112 'International Tables Vol C Tables 4.2.6.8 and 6.1.1.4'

loop_
_geom_angle_atom_site_label_1
_geom_angle_atom_site_label_2
_geom_angle_atom_site_label_3
_geom_angle
_geom_angle_site_symmetry_1
_geom_angle_site_symmetry_3
C017 C001 C007 122.8(18) . .
C017 C001 C003 118.6(16) . .
C007 C001 C003 118.5(14) . .
C004 C002 C019 120.0(14) . .
C015 C003 C008 125.4(14) . .
C015 C003 C001 122.1(12) . .
C008 C003 C001 112.3(12) . .
C002 C004 C018 119.5(16) . .
C018 C005 C013 127.0(17) . .
C016 C006 C017 123.7(14) . .
C014 C007 C001 116.6(15) . .
C012 C008 C011 118.2(12) . .
C012 C008 C003 114.7(13) . .
C011 C008 C003 127.0(13) . .
C011 C010 C017 117.6(12) . .
C010 C011 C008 118.9(12) . .
C008 C012 C019 118.6(11) . .
C019 C013 C015 117.0(15) . .
C019 C013 C005 117.9(18) . .
C015 C013 C005 125.0(17) . .
C007 C014 C016 124.1(15) . .
C003 C015 C013 124.0(12) . .
C006 C016 C014 118.7(16) . .
C001 C017 C006 114.0(14) . .
C001 C017 C010 125.5(15) . .
C006 C017 C010 120.6(11) . .
C005 C018 C004 118.7(15) . .
C013 C019 C002 116.7(13) . .
C013 C019 C012 119.9(15) . .
C002 C019 C012 123.3(12) . .
N1 C1 S1 179.7(4) . .
N2 C2 S2 177.8(4) . .
N11 C11 C12 123.6(4) . .
C13 C12 C11 120.2(4) . .
C12 C13 C14 116.8(4) . .
C12 C13 C16 122.1(4) . .
C14 C13 C16 121.1(4) . .
C13 C14 C15 119.1(4) . .
N11 C15 C14 124.2(4) . .
C21 C16 C17 117.3(4) . .
C21 C16 C13 122.7(4) . .
C17 C16 C13 119.9(4) . .
C16 C17 C18 121.2(4) . .
C19 C18 C17 120.7(4) . .
C18 C19 C20 118.9(4) . .
C18 C19 C22 120.4(4) . .
C20 C19 C22 120.7(4) . .
C19 C20 C21 120.3(4) . .
C16 C21 C20 121.5(4) . .
O11 C22 O12 123.9(4) . .
O11 C22 C19 117.5(4) . .
O12 C22 C19 118.6(4) . .
N31 C31 C32 122.8(4) . .
C33 C32 C31 120.2(4) . .
C32 C33 C34 116.5(4) . .
C32 C33 C36 121.7(4) . .
C34 C33 C36 121.8(4) . .
C35 C34 C33 119.9(4) . .
N31 C35 C34 124.5(4) . .
C37 C36 C41 118.3(4) . .
C37 C36 C33 120.9(4) . .
C41 C36 C33 120.7(4) . .
C38 C37 C36 121.1(4) . .
C37 C38 C39 120.8(4) . .
C40 C39 C38 118.5(4) . .
C40 C39 C42 121.4(4) . .
C38 C39 C42 120.1(4) . .
C41 C40 C39 120.6(4) . .
C40 C41 C36 120.6(4) . .
O31 C42 O32 123.8(4) . .
O31 C42 C39 117.9(4) . .
O32 C42 C39 118.3(4) . .
C1 N1 Ni1 164.4(3) . .
C2 N2 Ni1 151.9(3) . .
C15 N11 C11 116.1(4) . .
C15 N11 Ni1 121.7(3) . 1_556
C11 N11 Ni1 121.9(3) . 1_556
C35 N31 C31 116.1(4) . .
C35 N31 Ni1 121.3(3) . .
C31 N31 Ni1 122.5(3) . .
C1 S1 Ni1 102.36(15) . 2_565
C2 S2 Ni1 96.82(15) . 2_575
N1 Ni1 N2 173.86(14) . .
N1 Ni1 N31 92.89(13) . .
N2 Ni1 N31 92.27(13) . .
N1 Ni1 N11 88.62(13) . 1_554
N2 Ni1 N11 86.41(13) . 1_554
N31 Ni1 N11 176.55(16) . 1_554
N1 Ni1 S2 90.27(11) . 2_575
N2 Ni1 S2 93.45(10) . 2_575
N31 Ni1 S2 85.47(10) . 2_575
N11 Ni1 S2 91.42(11) 1_554 2_575
N1 Ni1 S1 92.94(11) . 2_565
N2 Ni1 S1 83.77(10) . 2_565
N31 Ni1 S1 89.58(10) . 2_565
N11 Ni1 S1 93.45(11) 1_554 2_565
S2 Ni1 S1 174.23(5) 2_575 2_565

loop_
_geom_bond_atom_site_label_1
_geom_bond_atom_site_label_2
_geom_bond_distance
_geom_bond_site_symmetry_2
C001 C017 1.354(19) .
C001 C007 1.50(2) .
C001 C003 1.53(3) .
C002 C004 1.399(18) .
C002 C019 1.46(2) .
C003 C015 1.300(13) .
C003 C008 1.48(2) .
C004 C018 1.424(18) .
C005 C018 1.23(2) .
C005 C013 1.44(2) .
C006 C016 1.335(19) .
C006 C017 1.52(2) .
C007 C014 1.36(2) .
C008 C012 1.378(16) .
C008 C011 1.441(15) .
C010 C011 1.338(16) .
C010 C017 1.54(2) .
C012 C019 1.601(17) .
C013 C019 1.38(2) .
C013 C015 1.41(3) .
C014 C016 1.383(17) .
C1 N1 1.150(5) .
C1 S1 1.641(4) .
C2 N2 1.160(4) .
C2 S2 1.636(4) .
C11 N11 1.325(5) .
C11 C12 1.378(5) .
C12 C13 1.371(6) .
C13 C14 1.380(5) .
C13 C16 1.499(5) .
C14 C15 1.382(6) .
C15 N11 1.325(5) .
C16 C21 1.370(6) .
C16 C17 1.374(5) .
C17 C18 1.384(5) .
C18 C19 1.357(6) .
C19 C20 1.367(6) .
C19 C22 1.494(5) .
C20 C21 1.383(5) .
C22 O11 1.257(5) .
C22 O12 1.263(5) .
C31 N31 1.343(5) .
C31 C32 1.393(5) .
C32 C33 1.375(6) .
C33 C34 1.384(5) .
C33 C36 1.488(5) .
C34 C35 1.371(5) .
C35 N31 1.323(5) .
C36 C37 1.379(6) .
C36 C41 1.392(6) .
C37 C38 1.372(6) .
C38 C39 1.386(6) .
C39 C40 1.383(5) .
C39 C42 1.481(6) .
C40 C41 1.380(5) .
C42 O31 1.255(5) .
C42 O32 1.274(5) .
N1 Ni1 2.022(4) .
N2 Ni1 2.036(4) .
N11 Ni1 2.153(3) 1_556
N31 Ni1 2.122(3) .
S1 Ni1 2.5523(16) 2_565
S2 Ni1 2.5352(16) 2_575
Ni1 N11 2.153(3) 1_554
Ni1 S2 2.5352(16) 2_575
Ni1 S1 2.5523(16) 2_565
